data_2220209
loop_
_publ_author_name
'Huang, Li-Hua'
'Wu, Jie'
'Pan, Fang-Fang'

_publ_section_title
;<i>catena</i>-Poly[[[diiodidomercury(II)]-\m-<i>N</i>,<i>N</i>'-di-3-pyridylpyridine-2,6-dicarboxamide]
 dimethylformamide solvate]
;
_journal_coeditor_code HG2428
_journal_issue 12
_journal_name_full 'Acta Crystallographica Section E'
_journal_page_first m1533
_journal_paper_doi 10.1107/S1600536808036581
_journal_volume 64
_journal_year 2008
_chemical_formula_iupac '[Hg I2 (C17 H13 N5 O2)], C3 H7 N O'
_chemical_formula_moiety 'C17 H13 Hg I2 N5 O2, C3 H7 N O'
_chemical_formula_sum 'C20 H20 Hg I2 N6 O3'
_chemical_formula_weight 846.81
_chemical_name_systematic
;
<i>catena</i>-Poly[[[diiodidomercury(II)]-\m-<i>N</i>,<i>N</i>'-di-3-\
pyridylpyridine-2,6-dicarboxamide] dimethylformamide solvate]
;
_space_group_IT_number 61
_symmetry_cell_setting orthorhombic
_symmetry_space_group_name_Hall '-P 2ac 2ab'
_symmetry_space_group_name_H-M 'P b c a'
_atom_sites_solution_hydrogens geom
_atom_sites_solution_primary direct
_atom_sites_solution_secondary difmap
_audit_creation_method SHELXL-97
_cell_angle_alpha 90.0
_cell_angle_beta 90.0
_cell_angle_gamma 90.0
_cell_formula_units_Z 8
_cell_length_a 21.295(4)
_cell_length_b 9.7177(19)
_cell_length_c 24.440(5)
_cell_measurement_reflns_used 8721
_cell_measurement_temperature 293(2)
_cell_measurement_theta_max 26.0281
_cell_measurement_theta_min 3.1484
_cell_volume 5057.6(17)
_computing_cell_refinement 'CrystalClear (Rigaku/MSC, 2006)'
_computing_data_collection 'CrystalClear (Rigaku/MSC, 2006)'
_computing_data_reduction 'CrystalClear (Rigaku/MSC, 2006)'
_computing_molecular_graphics 'SHELXTL (Sheldrick, 2008)'
_computing_publication_material 'SHELXTL (Sheldrick, 2008)'
_computing_structure_refinement 'SHELXL97 (Sheldrick, 2008)'
_computing_structure_solution 'SHELXS97 (Sheldrick, 2008)'
_diffrn_ambient_temperature 291(2)
_diffrn_detector_area_resol_mean 28.5714
_diffrn_measured_fraction_theta_full 0.998
_diffrn_measured_fraction_theta_max 0.998
_diffrn_measurement_device_type Saturn724
_diffrn_measurement_method dtprofit.ref
_diffrn_radiation_monochromator graphite
_diffrn_radiation_source 'fine-focus sealed tube'
_diffrn_radiation_type MoK\a
_diffrn_radiation_wavelength 0.71073
_diffrn_reflns_av_R_equivalents 0.0731
_diffrn_reflns_av_sigmaI/netI 0.0328
_diffrn_reflns_limit_h_max 25
_diffrn_reflns_limit_h_min -25
_diffrn_reflns_limit_k_max 11
_diffrn_reflns_limit_k_min -11
_diffrn_reflns_limit_l_max 29
_diffrn_reflns_limit_l_min -29
_diffrn_reflns_number 48014
_diffrn_reflns_theta_full 25.00
_diffrn_reflns_theta_max 25.00
_diffrn_reflns_theta_min 3.29
_exptl_absorpt_coefficient_mu 8.560
_exptl_absorpt_correction_T_max 0.5475
_exptl_absorpt_correction_T_min 0.2793
_exptl_absorpt_correction_type numerical
_exptl_absorpt_process_details '(CrystalClear; Rigaku/MSC, 2006)'
_exptl_crystal_colour Colorless
_exptl_crystal_density_diffrn 2.224
_exptl_crystal_density_method 'not measured'
_exptl_crystal_description Prism
_exptl_crystal_F_000 3136
_exptl_crystal_size_max 0.20
_exptl_crystal_size_mid 0.18
_exptl_crystal_size_min 0.08
_refine_diff_density_max 1.214
_refine_diff_density_min -0.921
_refine_ls_extinction_method none
_refine_ls_goodness_of_fit_ref 1.311
_refine_ls_hydrogen_treatment constr
_refine_ls_matrix_type full
_refine_ls_number_parameters 291
_refine_ls_number_reflns 4447
_refine_ls_number_restraints 0
_refine_ls_restrained_S_all 1.311
_refine_ls_R_factor_all 0.0661
_refine_ls_R_factor_gt 0.0622
_refine_ls_shift/su_max 0.001
_refine_ls_shift/su_mean 0.000
_refine_ls_structure_factor_coef Fsqd
_refine_ls_weighting_details 'calc w=1/[\s^2^(Fo^2^)+(0.0319P)^2^+27.0127P] where P=(Fo^2^+2Fc^2^)/3'
_refine_ls_weighting_scheme calc
_refine_ls_wR_factor_gt 0.1173
_refine_ls_wR_factor_ref 0.1192
_reflns_number_gt 4250
_reflns_number_total 4447
_reflns_threshold_expression I>2\s(I)
_cod_data_source_file hg2428.cif
_cod_data_source_block I
_cod_depositor_comments
;
The following automatic conversions were performed:
'_symmetry_cell_setting' value 'Orthorhombic' changed to 'orthorhombic'
according to '/home/saulius/struct/CIF-dictionaries/cif_core.dic'
dictionary named 'cif_core.dic' version 2.4.1 from
2010-06-29.

'_exptl_absorpt_correction_type' value 'Numerical' changed to
'numerical' according to
'/home/saulius/struct/CIF-dictionaries/cif_core.dic' dictionary named
'cif_core.dic' version 2.4.1 from 2010-06-29.

Automatic conversion script
Id: cif_fix_enum 1527 2010-12-29 10:47:43Z saulius 

The following automatic conversions were performed:

'_symmetry_cell_setting' value 'Orthorhombic' changed to
'orthorhombic' according to
/home/saulius/struct/CIF-dictionaries/cif_core.dic dictionary named
'cif_core.dic' version 2.4.1 from
2010-06-29.

'_exptl_absorpt_correction_type' value 'Numerical'
changed to 'numerical' according to
/home/saulius/struct/CIF-dictionaries/cif_core.dic dictionary named
'cif_core.dic' version 2.4.1 from 2010-06-29.

Automatic conversion script
Id: cif_fix_values 1715 2011-07-08 13:25:40Z adriana 
;
_cod_original_cell_volume 5057.5(17)
_cod_database_code 2220209
_cod_database_fobs_code 2220209

loop_
_symmetry_equiv_pos_as_xyz
'x, y, z'
'-x+1/2, -y, z+1/2'
'-x, y+1/2, -z+1/2'
'x+1/2, -y+1/2, -z'
'-x, -y, -z'
'x-1/2, y, -z-1/2'
'x, -y-1/2, z-1/2'
'-x-1/2, y-1/2, z'

loop_
_atom_site_type_symbol
_atom_site_label
_atom_site_fract_x
_atom_site_fract_y
_atom_site_fract_z
_atom_site_U_iso_or_equiv
_atom_site_adp_type
_atom_site_calc_flag
_atom_site_refinement_flags
_atom_site_occupancy
Hg Hg1 0.374277(19) 0.12855(4) 0.670365(18) 0.05404(16) Uani d . 1
I I1 0.34375(4) -0.02626(8) 0.58368(3) 0.0644(2) Uani d . 1
I I2 0.44953(4) 0.13315(9) 0.75677(3) 0.0709(3) Uani d . 1
O O1 0.8018(3) 0.4961(8) 0.6739(3) 0.069(2) Uani d . 1
O O2 0.5375(3) 0.7089(8) 0.5249(3) 0.065(2) Uani d . 1
O O3 0.5923(3) 0.2832(8) 0.6383(3) 0.063(2) Uani d . 1
N N1 0.7739(4) 0.2015(9) 0.7954(4) 0.053(2) Uani d . 1
N N2 0.7026(3) 0.4172(9) 0.6896(3) 0.050(2) Uani d . 1
H H2 0.6649 0.4223 0.6772 0.060 Uiso calc R 1
N N3 0.6581(3) 0.5688(8) 0.6070(3) 0.0432(18) Uani d . 1
N N4 0.5345(3) 0.5356(8) 0.5879(3) 0.0450(19) Uani d . 1
H H4 0.5581 0.4874 0.6091 0.054 Uiso calc R 1
N N5 0.3933(4) 0.3479(7) 0.6244(4) 0.047(2) Uani d . 1
N N6 0.5553(4) 0.0721(9) 0.6163(4) 0.053(2) Uani d . 1
C C1 0.7230(5) 0.1535(11) 0.8191(5) 0.059(3) Uani d . 1
H H1 0.7274 0.0923 0.8481 0.070 Uiso calc R 1
C C2 0.6634(5) 0.1903(12) 0.8027(4) 0.056(3) Uani d . 1
H H2A 0.6281 0.1551 0.8202 0.067 Uiso calc R 1
C C3 0.6576(4) 0.2814(10) 0.7594(4) 0.048(2) Uani d . 1
H H5 0.6181 0.3091 0.7473 0.057 Uiso calc R 1
C C4 0.7112(4) 0.3301(10) 0.7344(4) 0.044(2) Uani d . 1
C C5 0.7690(4) 0.2899(10) 0.7538(4) 0.049(2) Uani d . 1
H H3 0.8053 0.3247 0.7377 0.059 Uiso calc R 1
C C6 0.7461(5) 0.4951(11) 0.6630(4) 0.051(3) Uani d . 1
C C7 0.7196(4) 0.5800(10) 0.6170(4) 0.048(2) Uani d . 1
C C8 0.7579(5) 0.6690(12) 0.5882(5) 0.061(3) Uani d . 1
H H8 0.8005 0.6756 0.5962 0.073 Uiso calc R 1
C C9 0.7315(5) 0.7476(13) 0.5473(5) 0.067(3) Uani d . 1
H H9 0.7564 0.8069 0.5268 0.081 Uiso calc R 1
C C10 0.6680(5) 0.7383(11) 0.5367(4) 0.057(3) Uani d . 1
H H10 0.6493 0.7922 0.5099 0.068 Uiso calc R 1
C C11 0.6331(4) 0.6463(10) 0.5674(4) 0.044(2) Uani d . 1
C C12 0.5642(5) 0.6341(10) 0.5573(4) 0.048(2) Uani d . 1
C C13 0.4705(4) 0.5039(9) 0.5891(4) 0.042(2) Uani d . 1
C C14 0.4245(5) 0.5696(11) 0.5587(5) 0.054(3) Uani d . 1
H H14 0.4345 0.6445 0.5367 0.065 Uiso calc R 1
C C15 0.3633(5) 0.5216(12) 0.5618(5) 0.063(3) Uani d . 1
H H15 0.3314 0.5648 0.5422 0.075 Uiso calc R 1
C C16 0.3505(5) 0.4110(12) 0.5937(5) 0.059(3) Uani d . 1
H H16 0.3096 0.3774 0.5942 0.071 Uiso calc R 1
C C17 0.4519(5) 0.3943(10) 0.6222(4) 0.050(3) Uani d . 1
H H17 0.4820 0.3516 0.6439 0.061 Uiso calc R 1
C C18 0.5424(7) 0.1046(15) 0.5597(5) 0.091(4) Uani d . 1
H H18A 0.4990 0.0863 0.5519 0.136 Uiso calc R 1
H H18B 0.5683 0.0489 0.5365 0.136 Uiso calc R 1
H H18C 0.5511 0.2001 0.5532 0.136 Uiso calc R 1
C C19 0.5445(6) -0.0682(12) 0.6371(6) 0.081(4) Uani d . 1
H H19A 0.5770 -0.1281 0.6239 0.121 Uiso calc R 1
H H19B 0.5045 -0.1008 0.6245 0.121 Uiso calc R 1
H H19C 0.5450 -0.0672 0.6763 0.121 Uiso calc R 1
C C20 0.5801(4) 0.1635(10) 0.6498(4) 0.047(2) Uani d . 1
H H20 0.5891 0.1345 0.6852 0.057 Uiso calc R 1

loop_
_atom_site_aniso_label
_atom_site_aniso_U_11
_atom_site_aniso_U_22
_atom_site_aniso_U_33
_atom_site_aniso_U_12
_atom_site_aniso_U_13
_atom_site_aniso_U_23
Hg1 0.0468(3) 0.0576(3) 0.0577(3) -0.00017(19) 0.00731(19) -0.0057(2)
I1 0.0753(5) 0.0618(5) 0.0562(5) -0.0038(4) 0.0088(4) -0.0071(4)
I2 0.0654(5) 0.0874(6) 0.0599(5) -0.0060(4) -0.0026(4) -0.0047(4)
O1 0.039(4) 0.085(6) 0.083(6) -0.017(4) -0.016(4) 0.029(4)
O2 0.068(5) 0.063(5) 0.066(5) -0.002(4) -0.015(4) 0.024(4)
O3 0.047(4) 0.058(5) 0.084(6) -0.006(4) -0.013(4) 0.012(4)
N1 0.045(5) 0.055(5) 0.058(6) -0.002(4) -0.011(4) 0.010(4)
N2 0.033(4) 0.057(5) 0.060(5) -0.003(4) -0.007(4) 0.017(4)
N3 0.040(4) 0.044(4) 0.046(5) -0.005(4) 0.000(4) 0.003(4)
N4 0.044(4) 0.051(5) 0.040(5) 0.000(4) -0.007(4) 0.013(4)
N5 0.038(4) 0.037(4) 0.066(6) 0.000(3) -0.007(4) 0.003(4)
N6 0.049(5) 0.055(5) 0.054(6) 0.008(4) -0.005(4) -0.003(4)
C1 0.044(6) 0.062(7) 0.070(8) -0.005(5) -0.001(5) 0.017(6)
C2 0.045(6) 0.076(7) 0.046(6) -0.010(5) 0.013(5) 0.010(6)
C3 0.029(5) 0.055(6) 0.060(7) -0.003(4) -0.003(4) 0.004(5)
C4 0.042(5) 0.044(5) 0.045(6) 0.001(4) -0.005(4) -0.002(4)
C5 0.036(5) 0.054(6) 0.058(6) 0.000(5) -0.007(5) 0.006(5)
C6 0.042(6) 0.059(6) 0.051(6) -0.007(5) 0.001(5) 0.011(5)
C7 0.035(5) 0.055(6) 0.055(6) -0.013(5) 0.003(4) 0.003(5)
C8 0.044(6) 0.076(7) 0.062(7) -0.020(5) -0.002(5) 0.014(6)
C9 0.062(7) 0.079(8) 0.061(7) -0.022(6) 0.006(6) 0.022(6)
C10 0.069(7) 0.053(6) 0.048(6) -0.013(5) -0.009(5) 0.013(5)
C11 0.053(6) 0.049(6) 0.030(5) -0.005(5) 0.000(4) 0.008(4)
C12 0.059(6) 0.048(6) 0.037(6) 0.003(5) -0.005(5) 0.005(5)
C13 0.035(5) 0.047(5) 0.043(5) 0.008(4) -0.008(4) -0.004(4)
C14 0.047(6) 0.049(6) 0.067(7) 0.007(5) -0.003(5) 0.006(5)
C15 0.060(7) 0.065(7) 0.063(8) 0.009(6) -0.020(6) 0.008(6)
C16 0.039(5) 0.065(7) 0.073(8) 0.004(5) -0.007(5) -0.003(6)
C17 0.045(6) 0.047(6) 0.060(7) 0.005(5) -0.007(5) 0.009(5)
C18 0.110(11) 0.111(12) 0.052(8) 0.000(9) -0.008(7) -0.003(8)
C19 0.081(9) 0.050(7) 0.111(11) 0.002(6) 0.006(8) -0.011(7)
C20 0.039(5) 0.046(6) 0.057(6) 0.009(5) -0.005(5) 0.003(5)

loop_
_atom_type_symbol
_atom_type_description
_atom_type_scat_dispersion_real
_atom_type_scat_dispersion_imag
_atom_type_scat_source
C C 0.0033 0.0016 'International Tables Vol C Tables 4.2.6.8 and 6.1.1.4'
H H 0.0000 0.0000 'International Tables Vol C Tables 4.2.6.8 and 6.1.1.4'
N N 0.0061 0.0033 'International Tables Vol C Tables 4.2.6.8 and 6.1.1.4'
O O 0.0106 0.0060 'International Tables Vol C Tables 4.2.6.8 and 6.1.1.4'
I I -0.4742 1.8119 'International Tables Vol C Tables 4.2.6.8 and 6.1.1.4'
Hg Hg -2.3894 9.2266 'International Tables Vol C Tables 4.2.6.8 and 6.1.1.4'

loop_
_geom_angle_atom_site_label_1
_geom_angle_atom_site_label_2
_geom_angle_atom_site_label_3
_geom_angle_site_symmetry_1
_geom_angle_site_symmetry_3
_geom_angle
N1 Hg1 N5 6_557 . 92.9(3)
N1 Hg1 I2 6_557 . 104.8(2)
N5 Hg1 I2 . . 104.57(19)
N1 Hg1 I1 6_557 . 103.0(2)
N5 Hg1 I1 . . 99.6(2)
I2 Hg1 I1 . . 141.83(3)
C1 N1 C5 . . 120.1(9)
C1 N1 Hg1 . 6_657 118.3(7)
C5 N1 Hg1 . 6_657 121.6(6)
C6 N2 C4 . . 128.5(8)
C6 N2 H2 . . 115.7
C4 N2 H2 . . 115.7
C7 N3 C11 . . 118.5(8)
C12 N4 C13 . . 128.1(8)
C12 N4 H4 . . 116.0
C13 N4 H4 . . 116.0
C17 N5 C16 . . 117.8(9)
C17 N5 Hg1 . . 118.0(6)
C16 N5 Hg1 . . 123.2(7)
C20 N6 C18 . . 121.6(10)
C20 N6 C19 . . 118.2(10)
C18 N6 C19 . . 120.1(10)
N1 C1 C2 . . 122.6(10)
N1 C1 H1 . . 118.7
C2 C1 H1 . . 118.7
C1 C2 C3 . . 118.1(9)
C1 C2 H2A . . 121.0
C3 C2 H2A . . 121.0
C4 C3 C2 . . 119.0(9)
C4 C3 H5 . . 120.5
C2 C3 H5 . . 120.5
C5 C4 C3 . . 119.4(9)
C5 C4 N2 . . 124.0(9)
C3 C4 N2 . . 116.6(8)
N1 C5 C4 . . 120.9(9)
N1 C5 H3 . . 119.5
C4 C5 H3 . . 119.5
O1 C6 N2 . . 124.3(9)
O1 C6 C7 . . 121.7(9)
N2 C6 C7 . . 114.0(8)
N3 C7 C8 . . 122.4(10)
N3 C7 C6 . . 117.4(8)
C8 C7 C6 . . 120.2(9)
C9 C8 C7 . . 118.4(10)
C9 C8 H8 . . 120.8
C7 C8 H8 . . 120.8
C10 C9 C8 . . 119.9(10)
C10 C9 H9 . . 120.0
C8 C9 H9 . . 120.0
C9 C10 C11 . . 117.9(10)
C9 C10 H10 . . 121.0
C11 C10 H10 . . 121.0
N3 C11 C10 . . 122.8(9)
N3 C11 C12 . . 117.9(8)
C10 C11 C12 . . 119.3(9)
O2 C12 N4 . . 123.9(9)
O2 C12 C11 . . 121.3(9)
N4 C12 C11 . . 114.8(8)
C14 C13 C17 . . 117.5(9)
C14 C13 N4 . . 125.2(9)
C17 C13 N4 . . 117.3(8)
C13 C14 C15 . . 118.7(10)
C13 C14 H14 . . 120.6
C15 C14 H14 . . 120.6
C16 C15 C14 . . 119.2(10)
C16 C15 H15 . . 120.4
C14 C15 H15 . . 120.4
N5 C16 C15 . . 123.5(10)
N5 C16 H16 . . 118.3
C15 C16 H16 . . 118.3
N5 C17 C13 . . 123.3(9)
N5 C17 H17 . . 118.3
C13 C17 H17 . . 118.3
N6 C18 H18A . . 109.5
N6 C18 H18B . . 109.5
H18A C18 H18B . . 109.5
N6 C18 H18C . . 109.5
H18A C18 H18C . . 109.5
H18B C18 H18C . . 109.5
N6 C19 H19A . . 109.5
N6 C19 H19B . . 109.5
H19A C19 H19B . . 109.5
N6 C19 H19C . . 109.5
H19A C19 H19C . . 109.5
H19B C19 H19C . . 109.5
O3 C20 N6 . . 125.7(10)
O3 C20 H20 . . 117.2
N6 C20 H20 . . 117.2

loop_
_geom_bond_atom_site_label_1
_geom_bond_atom_site_label_2
_geom_bond_site_symmetry_2
_geom_bond_distance
Hg1 N1 6_557 2.403(8)
Hg1 N5 . 2.444(8)
Hg1 I2 . 2.6514(10)
Hg1 I1 . 2.6785(10)
O1 C6 . 1.215(12)
O2 C12 . 1.217(11)
O3 C20 . 1.225(11)
N1 C1 . 1.314(13)
N1 C5 . 1.335(12)
N1 Hg1 6_657 2.403(8)
N2 C6 . 1.362(12)
N2 C4 . 1.395(12)
N2 H2 . 0.8600
N3 C7 . 1.336(11)
N3 C11 . 1.337(11)
N4 C12 . 1.370(12)
N4 C13 . 1.396(11)
N4 H4 . 0.8600
N5 C17 . 1.327(12)
N5 C16 . 1.330(13)
N6 C20 . 1.318(13)
N6 C18 . 1.445(15)
N6 C19 . 1.473(14)
C1 C2 . 1.379(14)
C1 H1 . 0.9300
C2 C3 . 1.386(14)
C2 H2A . 0.9300
C3 C4 . 1.378(13)
C3 H5 . 0.9300
C4 C5 . 1.377(12)
C5 H3 . 0.9300
C6 C7 . 1.504(14)
C7 C8 . 1.381(14)
C8 C9 . 1.380(15)
C8 H8 . 0.9300
C9 C10 . 1.378(14)
C9 H9 . 0.9300
C10 C11 . 1.384(13)
C10 H10 . 0.9300
C11 C12 . 1.492(13)
C13 C14 . 1.387(13)
C13 C17 . 1.395(13)
C14 C15 . 1.387(14)
C14 H14 . 0.9300
C15 C16 . 1.356(16)
C15 H15 . 0.9300
C16 H16 . 0.9300
C17 H17 . 0.9300
C18 H18A . 0.9600
C18 H18B . 0.9600
C18 H18C . 0.9600
C19 H19A . 0.9600
C19 H19B . 0.9600
C19 H19C . 0.9600
C20 H20 . 0.9300

loop_
_geom_hbond_atom_site_label_D
_geom_hbond_atom_site_label_H
_geom_hbond_atom_site_label_A
_geom_hbond_distance_DH
_geom_hbond_distance_HA
_geom_hbond_distance_DA
_geom_hbond_angle_DHA
N4 H4 O3 0.86 2.23 3.008(10) 150.3
N2 H2 O3 0.86 2.26 2.964(10) 138.8

loop_
_geom_torsion_atom_site_label_1
_geom_torsion_atom_site_label_2
_geom_torsion_atom_site_label_3
_geom_torsion_atom_site_label_4
_geom_torsion_site_symmetry_1
_geom_torsion
N1 Hg1 N5 C17 6_557 145.4(8)
I2 Hg1 N5 C17 . 39.3(8)
I1 Hg1 N5 C17 . -110.8(7)
N1 Hg1 N5 C16 6_557 -46.3(9)
I2 Hg1 N5 C16 . -152.4(8)
I1 Hg1 N5 C16 . 57.4(8)
C5 N1 C1 C2 . 0.2(17)
Hg1 N1 C1 C2 6_657 179.4(9)
N1 C1 C2 C3 . 0.2(17)
C1 C2 C3 C4 . 0.5(16)
C2 C3 C4 C5 . -1.5(15)
C2 C3 C4 N2 . 177.5(9)
C6 N2 C4 C5 . -11.9(17)
C6 N2 C4 C3 . 169.2(10)
C1 N1 C5 C4 . -1.2(15)
Hg1 N1 C5 C4 6_657 179.6(7)
C3 C4 C5 N1 . 1.9(15)
N2 C4 C5 N1 . -177.1(9)
C4 N2 C6 O1 . 2.9(18)
C4 N2 C6 C7 . -178.4(9)
C11 N3 C7 C8 . 0.3(15)
C11 N3 C7 C6 . 178.0(9)
O1 C6 C7 N3 . 177.9(10)
N2 C6 C7 N3 . -0.9(14)
O1 C6 C7 C8 . -4.3(17)
N2 C6 C7 C8 . 176.9(10)
N3 C7 C8 C9 . -0.7(18)
C6 C7 C8 C9 . -178.4(11)
C7 C8 C9 C10 . 1.3(19)
C8 C9 C10 C11 . -1.5(18)
C7 N3 C11 C10 . -0.6(15)
C7 N3 C11 C12 . -179.1(9)
C9 C10 C11 N3 . 1.2(16)
C9 C10 C11 C12 . 179.7(10)
C13 N4 C12 O2 . -1.3(17)
C13 N4 C12 C11 . 177.4(9)
N3 C11 C12 O2 . 174.3(10)
C10 C11 C12 O2 . -4.3(15)
N3 C11 C12 N4 . -4.4(13)
C10 C11 C12 N4 . 177.0(9)
C12 N4 C13 C14 . -0.5(16)
C12 N4 C13 C17 . 177.3(10)
C17 C13 C14 C15 . -1.4(15)
N4 C13 C14 C15 . 176.4(10)
C13 C14 C15 C16 . -1.0(17)
C17 N5 C16 C15 . -1.8(17)
Hg1 N5 C16 C15 . -170.1(9)
C14 C15 C16 N5 . 2.7(19)
C16 N5 C17 C13 . -0.9(15)
Hg1 N5 C17 C13 . 168.1(8)
C14 C13 C17 N5 . 2.4(15)
N4 C13 C17 N5 . -175.6(9)
C18 N6 C20 O3 . 3.1(16)
C19 N6 C20 O3 . 179.3(10)
